data_4033904
loop_
_publ_author_name
'Hofman, Gert-Jan'
'Ottoy, Emile'
'Light, Mark E.'
'Kieffer, Bruno'
'Martins, Jose C.'
'Kuprov, Ilya'
'Sinnaeve, Davy'
'Linclau, Bruno'

_publ_section_title
;
 Synthesis and Conformational Properties of 3,4-Difluoro-l-prolines.
;
_journal_issue 6
_journal_name_full 'The Journal of organic chemistry'
_journal_page_first 3100
_journal_page_last 3120
_journal_paper_doi 10.1021/acs.joc.8b02920
_journal_volume 84
_journal_year 2019
_chemical_formula_moiety 'C14 H15 N O4'
_chemical_formula_sum 'C14 H15 N O4'
_chemical_formula_weight 261.27
_space_group_crystal_system orthorhombic
_space_group_IT_number 61
_space_group_name_Hall '-P 2ac 2ab'
_space_group_name_H-M_alt 'P b c a'
_atom_sites_solution_hydrogens geom
_atom_sites_solution_primary direct
_audit_creation_date 2016-05-18
_audit_creation_method
;
Olex2 1.2-alpha
(compiled 2016.02.24 svn.r3266 for OlexSys, GUI svn.r5155)
;
_cell_angle_alpha 90
_cell_angle_beta 90
_cell_angle_gamma 90
_cell_formula_units_Z 8
_cell_length_a 7.4200(2)
_cell_length_b 13.6927(3)
_cell_length_c 24.5834(5)
_cell_measurement_reflns_used 26524
_cell_measurement_temperature 100(2)
_cell_measurement_theta_max 71.836
_cell_measurement_theta_min 3.596
_cell_volume 2497.67(10)
_computing_cell_refinement
;
Rigaku (2004). RAPID-AUTO Ver. 3.1.1 Rigaku Corporation, Tokyo, Japan 
;
_computing_data_collection
;
Rigaku (2004). RAPID-AUTO Ver. 3.1.1 Rigaku Corporation, Tokyo, Japan 
;
_computing_data_reduction
;
Rigaku (2004). RAPID-AUTO Ver. 3.1.1 Rigaku Corporation, Tokyo, Japan 
;
_computing_molecular_graphics 'Olex2 (Dolomanov et al., 2009)'
_computing_publication_material 'Olex2 (Dolomanov et al., 2009)'
_computing_structure_refinement 'ShelXL (Sheldrick, 2015)'
_computing_structure_solution 'ShelXT (Sheldrick, 2015)'
_diffrn_ambient_temperature 100(2)
_diffrn_detector 'Image plate'
_diffrn_detector_area_resol_mean 10
_diffrn_detector_type 'Rigaku Curved Fujifilm'
_diffrn_measured_fraction_theta_full 1.000
_diffrn_measured_fraction_theta_max 0.993
_diffrn_measurement_device 'three-circle quarter \c goniometer'
_diffrn_measurement_device_type 'Rigaku R-AXIS Spider'
_diffrn_measurement_method 'profile data from oscillation \w-scans'
_diffrn_measurement_specimen_support 'MiTeGen MicroMesh'
_diffrn_radiation_collimation 0.5
_diffrn_radiation_monochromator graphite
_diffrn_radiation_probe x-ray
_diffrn_radiation_type CuK\a
_diffrn_radiation_wavelength 1.54187
_diffrn_reflns_av_R_equivalents 0.0317
_diffrn_reflns_av_unetI/netI 0.0159
_diffrn_reflns_Laue_measured_fraction_full 1.000
_diffrn_reflns_Laue_measured_fraction_max 0.993
_diffrn_reflns_limit_h_max 9
_diffrn_reflns_limit_h_min -9
_diffrn_reflns_limit_k_max 16
_diffrn_reflns_limit_k_min -16
_diffrn_reflns_limit_l_max 28
_diffrn_reflns_limit_l_min -30
_diffrn_reflns_number 26524
_diffrn_reflns_point_group_measured_fraction_full 1.000
_diffrn_reflns_point_group_measured_fraction_max 0.993
_diffrn_reflns_theta_full 67.687
_diffrn_reflns_theta_max 71.836
_diffrn_reflns_theta_min 3.596
_diffrn_source 'sealed x-ray tube'
_diffrn_source_current 55.0
_diffrn_source_power 2.475
_diffrn_source_target Cu
_diffrn_source_voltage 45.0
_exptl_absorpt_coefficient_mu 0.851
_exptl_absorpt_correction_T_max 1.000
_exptl_absorpt_correction_T_min 0.6695
_exptl_absorpt_correction_type multi-scan
_exptl_absorpt_process_details
;
Jacobson, R. (1998). REQAB. Private communication to the 
Rigaku Corporation, Tokyo, Japan 
;
_exptl_crystal_colour 'clear colourless'
_exptl_crystal_colour_lustre clear
_exptl_crystal_colour_primary colourless
_exptl_crystal_density_diffrn 1.390
_exptl_crystal_description slab
_exptl_crystal_F_000 1104
_exptl_crystal_recrystallization_method 'The material was recrystallised from DCM by slow evaporation'
_exptl_crystal_size_max 0.47
_exptl_crystal_size_mid 0.45
_exptl_crystal_size_min 0.14
_refine_diff_density_max 0.212
_refine_diff_density_min -0.207
_refine_diff_density_rms 0.046
_refine_ls_extinction_method none
_refine_ls_goodness_of_fit_ref 1.095
_refine_ls_hydrogen_treatment constr
_refine_ls_matrix_type full
_refine_ls_number_parameters 173
_refine_ls_number_reflns 2432
_refine_ls_number_restraints 0
_refine_ls_restrained_S_all 1.095
_refine_ls_R_factor_all 0.0382
_refine_ls_R_factor_gt 0.0373
_refine_ls_shift/su_max 0.001
_refine_ls_shift/su_mean 0.000
_refine_ls_structure_factor_coef Fsqd
_refine_ls_weighting_details 'w=1/[\s^2^(Fo^2^)+(0.0402P)^2^+1.2440P] where P=(Fo^2^+2Fc^2^)/3'
_refine_ls_weighting_scheme calc
_refine_ls_wR_factor_gt 0.0914
_refine_ls_wR_factor_ref 0.0920
_reflns_Friedel_coverage 0.000
_reflns_number_gt 2375
_reflns_number_total 2432
_reflns_threshold_expression 'I > 2\s(I)'
_cod_data_source_file jo8b02920_si_003.cif
_cod_data_source_block 2016sot0035_s1_100k
_cod_database_code 4033904
_shelx_space_group_comment
;
The symmetry employed for this shelxl refinement is uniquely defined
by the following loop, which should always be used as a source of
symmetry information in preference to the above space-group names.
They are only intended as comments.
;
_diffrn_measurement_device_type2 'Rigaku R-AXIS SPIDER IP'
_olex2_refinement_description
;
1. Fixed Uiso
 At 1.2 times of:
  All C(H) groups, All C(H,H) groups
 At 1.5 times of:
  All C(H,H,H) groups
2.a Ternary CH refined with riding coordinates:
 C4(H4), C5(H5), C6(H6)
2.b Secondary CH2 refined with riding coordinates:
 C3(H3A,H3B), C8(H8A,H8B)
2.c Aromatic/amide H refined with riding coordinates:
 C10(H10), C11(H11), C12(H12), C13(H13), C14(H14)
2.d Idealised Me refined as rotating group:
 C1(H1A,H1B,H1C)
;
_shelx_shelxl_version_number 2014/7
_olex2_date_sample_submission 2016-05-04
_olex2_diffrn_ambient_temperature_device 'Oxford Cryosystems'
_olex2_exptl_crystal_mounting_method 'The crystal was mounted on a MITIGEN holder silicon oil'
_olex2_submission_original_sample_id 'GJH-49 Sputz '
_olex2_submission_special_instructions 'No special instructions were received'

loop_
_space_group_symop_operation_xyz
'x, y, z'
'-x+1/2, -y, z+1/2'
'-x, y+1/2, -z+1/2'
'x+1/2, -y+1/2, -z'
'-x, -y, -z'
'x-1/2, y, -z-1/2'
'x, -y-1/2, z-1/2'
'-x-1/2, y-1/2, z'

loop_
_atom_site_label
_atom_site_type_symbol
_atom_site_fract_x
_atom_site_fract_y
_atom_site_fract_z
_atom_site_U_iso_or_equiv
_atom_site_adp_type
_atom_site_occupancy
_atom_site_site_symmetry_order
_atom_site_calc_flag
_atom_site_refinement_flags_posn
O1 O 0.89638(14) 0.58920(7) 0.62201(4) 0.0300(2) Uani 1 1 d .
O2 O 0.58564(14) 0.31000(7) 0.69137(4) 0.0308(2) Uani 1 1 d .
O3 O 0.48973(13) 0.52178(7) 0.65265(4) 0.0293(2) Uani 1 1 d .
O4 O 0.49428(11) 0.46040(6) 0.56717(3) 0.0214(2) Uani 1 1 d .
N1 N 0.84536(15) 0.45050(8) 0.66767(4) 0.0224(2) Uani 1 1 d .
C1 C 1.0575(2) 0.56852(11) 0.70587(6) 0.0315(3) Uani 1 1 d .
H1A H 1.1754 0.5388 0.6989 0.047 Uiso 1 1 calc GR
H1B H 1.0125 0.5469 0.7414 0.047 Uiso 1 1 calc GR
H1C H 1.0694 0.6398 0.7058 0.047 Uiso 1 1 calc GR
C2 C 0.92732(18) 0.53804(10) 0.66213(5) 0.0242(3) Uani 1 1 d .
C3 C 0.8891(2) 0.37536(10) 0.70840(5) 0.0281(3) Uani 1 1 d .
H3A H 0.8561 0.3973 0.7455 0.034 Uiso 1 1 calc R
H3B H 1.0190 0.3591 0.7077 0.034 Uiso 1 1 calc R
C4 C 0.7771(2) 0.28973(11) 0.69127(6) 0.0297(3) Uani 1 1 d .
H4 H 0.8209 0.2219 0.6985 0.036 Uiso 1 1 calc R
C5 C 0.68397(18) 0.31160(10) 0.64053(5) 0.0250(3) Uani 1 1 d .
H5 H 0.6646 0.2595 0.6126 0.030 Uiso 1 1 calc R
C6 C 0.73216(18) 0.41486(9) 0.62353(5) 0.0212(3) Uani 1 1 d .
H6 H 0.8012 0.4141 0.5886 0.025 Uiso 1 1 calc R
C7 C 0.56066(18) 0.47471(9) 0.61736(5) 0.0208(3) Uani 1 1 d .
C8 C 0.30696(17) 0.48842(9) 0.55706(5) 0.0221(3) Uani 1 1 d .
H8A H 0.2974 0.5231 0.5219 0.027 Uiso 1 1 calc R
H8B H 0.2641 0.5326 0.5862 0.027 Uiso 1 1 calc R
C9 C 0.19423(17) 0.39723(9) 0.55591(5) 0.0201(3) Uani 1 1 d .
C10 C 0.19679(17) 0.33237(9) 0.59984(5) 0.0218(3) Uani 1 1 d .
H10 H 0.2671 0.3472 0.6311 0.026 Uiso 1 1 calc R
C11 C 0.09781(17) 0.24671(10) 0.59827(6) 0.0246(3) Uani 1 1 d .
H11 H 0.1016 0.2028 0.6282 0.029 Uiso 1 1 calc R
C12 C -0.00711(18) 0.22495(10) 0.55297(6) 0.0270(3) Uani 1 1 d .
H12 H -0.0759 0.1665 0.5520 0.032 Uiso 1 1 calc R
C13 C -0.01104(18) 0.28878(10) 0.50928(6) 0.0264(3) Uani 1 1 d .
H13 H -0.0831 0.2741 0.4784 0.032 Uiso 1 1 calc R
C14 C 0.09018(17) 0.37429(10) 0.51047(5) 0.0226(3) Uani 1 1 d .
H14 H 0.0884 0.4173 0.4801 0.027 Uiso 1 1 calc R

loop_
_atom_site_aniso_label
_atom_site_aniso_U_11
_atom_site_aniso_U_22
_atom_site_aniso_U_33
_atom_site_aniso_U_23
_atom_site_aniso_U_13
_atom_site_aniso_U_12
O1 0.0426(6) 0.0238(5) 0.0236(5) 0.0018(4) -0.0046(4) -0.0007(4)
O2 0.0315(5) 0.0322(5) 0.0286(5) 0.0045(4) 0.0102(4) 0.0026(4)
O3 0.0319(5) 0.0329(5) 0.0229(5) -0.0057(4) -0.0025(4) 0.0104(4)
O4 0.0205(5) 0.0240(4) 0.0196(4) -0.0004(3) -0.0009(3) -0.0001(4)
N1 0.0249(6) 0.0247(6) 0.0177(5) 0.0019(4) -0.0024(4) 0.0039(5)
C1 0.0324(8) 0.0362(8) 0.0260(7) -0.0024(6) -0.0044(6) -0.0018(6)
C2 0.0269(7) 0.0259(7) 0.0199(6) -0.0024(5) 0.0008(5) 0.0041(5)
C3 0.0319(7) 0.0325(7) 0.0200(6) 0.0059(5) 0.0005(5) 0.0075(6)
C4 0.0319(8) 0.0283(7) 0.0290(7) 0.0083(6) 0.0066(6) 0.0069(6)
C5 0.0266(7) 0.0227(6) 0.0257(7) 0.0008(5) 0.0075(5) 0.0036(5)
C6 0.0237(6) 0.0216(6) 0.0184(6) -0.0001(5) 0.0005(5) 0.0028(5)
C7 0.0242(6) 0.0189(6) 0.0194(6) 0.0010(5) 0.0001(5) 0.0008(5)
C8 0.0214(6) 0.0223(6) 0.0228(6) 0.0021(5) -0.0024(5) 0.0013(5)
C9 0.0197(6) 0.0195(6) 0.0211(6) -0.0021(5) 0.0023(5) 0.0035(5)
C10 0.0217(6) 0.0235(6) 0.0203(6) -0.0011(5) 0.0003(5) 0.0020(5)
C11 0.0242(6) 0.0212(6) 0.0283(7) 0.0023(5) 0.0040(5) 0.0029(5)
C12 0.0233(7) 0.0198(6) 0.0379(8) -0.0054(5) 0.0012(6) -0.0009(5)
C13 0.0230(7) 0.0271(7) 0.0291(7) -0.0082(5) -0.0044(5) 0.0028(6)
C14 0.0227(6) 0.0238(6) 0.0214(6) -0.0013(5) -0.0002(5) 0.0051(5)

loop_
_atom_type_symbol
_atom_type_description
_atom_type_scat_dispersion_real
_atom_type_scat_dispersion_imag
_atom_type_scat_source
C C 0.0181 0.0091 'International Tables Vol C Tables 4.2.6.8 and 6.1.1.4'
H H 0.0000 0.0000 'International Tables Vol C Tables 4.2.6.8 and 6.1.1.4'
N N 0.0311 0.0180 'International Tables Vol C Tables 4.2.6.8 and 6.1.1.4'
O O 0.0492 0.0322 'International Tables Vol C Tables 4.2.6.8 and 6.1.1.4'

loop_
_geom_angle_atom_site_label_1
_geom_angle_atom_site_label_2
_geom_angle_atom_site_label_3
_geom_angle
C4 O2 C5 60.45(8)
C7 O4 C8 117.80(10)
C2 N1 C3 126.14(11)
C2 N1 C6 118.79(10)
C6 N1 C3 113.56(11)
H1A C1 H1B 109.5
H1A C1 H1C 109.5
H1B C1 H1C 109.5
C2 C1 H1A 109.5
C2 C1 H1B 109.5
C2 C1 H1C 109.5
O1 C2 N1 120.11(12)
O1 C2 C1 122.31(13)
N1 C2 C1 117.57(12)
N1 C3 H3A 111.1
N1 C3 H3B 111.1
N1 C3 C4 103.51(11)
H3A C3 H3B 109.0
C4 C3 H3A 111.1
C4 C3 H3B 111.1
O2 C4 C3 113.21(12)
O2 C4 H4 119.8
O2 C4 C5 59.78(9)
C3 C4 H4 119.8
C5 C4 C3 110.06(11)
C5 C4 H4 119.8
O2 C5 C4 59.77(9)
O2 C5 H5 120.6
O2 C5 C6 111.77(10)
C4 C5 H5 120.6
C4 C5 C6 108.40(12)
C6 C5 H5 120.6
N1 C6 C5 104.06(10)
N1 C6 H6 110.4
N1 C6 C7 112.10(10)
C5 C6 H6 110.4
C5 C6 C7 109.41(11)
C7 C6 H6 110.4
O3 C7 O4 125.50(12)
O3 C7 C6 125.67(11)
O4 C7 C6 108.66(10)
O4 C8 H8A 110.0
O4 C8 H8B 110.0
O4 C8 C9 108.31(10)
H8A C8 H8B 108.4
C9 C8 H8A 110.0
C9 C8 H8B 110.0
C10 C9 C8 120.36(11)
C14 C9 C8 120.70(11)
C14 C9 C10 118.91(12)
C9 C10 H10 119.7
C11 C10 C9 120.62(12)
C11 C10 H10 119.7
C10 C11 H11 120.0
C10 C11 C12 120.05(12)
C12 C11 H11 120.0
C11 C12 H12 120.1
C13 C12 C11 119.83(12)
C13 C12 H12 120.1
C12 C13 H13 119.9
C12 C13 C14 120.22(12)
C14 C13 H13 119.9
C9 C14 H14 119.8
C13 C14 C9 120.37(12)
C13 C14 H14 119.8

loop_
_geom_bond_atom_site_label_1
_geom_bond_atom_site_label_2
_geom_bond_distance
O1 C2 1.2313(16)
O2 C4 1.4472(17)
O2 C5 1.4473(15)
O3 C7 1.2022(16)
O4 C7 1.3427(15)
O4 C8 1.4631(15)
N1 C2 1.3511(18)
N1 C3 1.4719(16)
N1 C6 1.4565(16)
C1 H1A 0.9800
C1 H1B 0.9800
C1 H1C 0.9800
C1 C2 1.5046(19)
C3 H3A 0.9900
C3 H3B 0.9900
C3 C4 1.498(2)
C4 H4 1.0000
C4 C5 1.4570(19)
C5 H5 1.0000
C5 C6 1.5170(18)
C6 H6 1.0000
C6 C7 1.5212(18)
C8 H8A 0.9900
C8 H8B 0.9900
C8 C9 1.5031(17)
C9 C10 1.3984(17)
C9 C14 1.3938(18)
C10 H10 0.9500
C10 C11 1.3844(19)
C11 H11 0.9500
C11 C12 1.3910(19)
C12 H12 0.9500
C12 C13 1.385(2)
C13 H13 0.9500
C13 C14 1.391(2)
C14 H14 0.9500

loop_
_geom_torsion_atom_site_label_1
_geom_torsion_atom_site_label_2
_geom_torsion_atom_site_label_3
_geom_torsion_atom_site_label_4
_geom_torsion
O2 C4 C5 C6 104.98(11)
O2 C5 C6 N1 60.93(13)
O2 C5 C6 C7 -59.03(14)
O4 C8 C9 C10 55.04(15)
O4 C8 C9 C14 -122.86(12)
N1 C3 C4 O2 -60.41(14)
N1 C3 C4 C5 4.35(15)
N1 C6 C7 O3 -24.62(18)
N1 C6 C7 O4 159.95(10)
C2 N1 C3 C4 -172.33(12)
C2 N1 C6 C5 173.00(11)
C2 N1 C6 C7 -68.87(14)
C3 N1 C2 O1 169.91(13)
C3 N1 C2 C1 -9.13(19)
C3 N1 C6 C5 6.15(14)
C3 N1 C6 C7 124.28(12)
C3 C4 C5 O2 -105.84(12)
C3 C4 C5 C6 -0.85(15)
C4 O2 C5 C6 -99.25(13)
C4 C5 C6 N1 -3.06(14)
C4 C5 C6 C7 -123.03(11)
C5 O2 C4 C3 100.49(12)
C5 C6 C7 O3 90.28(16)
C5 C6 C7 O4 -85.15(12)
C6 N1 C2 O1 4.88(18)
C6 N1 C2 C1 -174.17(12)
C6 N1 C3 C4 -6.63(15)
C7 O4 C8 C9 -103.50(12)
C8 O4 C7 O3 -11.93(19)
C8 O4 C7 C6 163.52(10)
C8 C9 C10 C11 -177.88(11)
C8 C9 C14 C13 178.72(12)
C9 C10 C11 C12 -0.73(19)
C10 C9 C14 C13 0.79(18)
C10 C11 C12 C13 0.6(2)
C11 C12 C13 C14 0.3(2)
C12 C13 C14 C9 -0.96(19)
C14 C9 C10 C11 0.05(18)
